data_8106663
loop_
_publ_author_name
'Zhao, Ganlin'

_publ_section_title
;
 Crystal structure of bis(\m 3-2,2&#x2032;-azanediylbis(ethan-1-olato)-\k5
 O:O,N,O&#x2032;:O&#x2032;)-tetrachlorido-bis(\m
 2-2-((2-hydroxyethyl)amino)ethan-1-olato-\k3
 N,O:O)dicobalt(II)dicobalt(III), C16H38Cl4Co4N4O8
;
_journal_issue 5
_journal_name_full 'Zeitschrift f\"ur Kristallographie - New Crystal Structures'
_journal_page_first 745
_journal_page_last 747
_journal_paper_doi 10.1515/ncrs-2017-0005
_journal_volume 232
_journal_year 2017
_chemical_formula_moiety 'C16 H38 Cl4 Co4 N4 O8'
_chemical_formula_sum 'C16 H38 Cl4 Co4 N4 O8'
_chemical_formula_weight 792.02
_space_group_IT_number 14
_space_group_name_Hall '-P 2ybc'
_space_group_name_H-M_alt 'P 1 21/c 1'
_symmetry_cell_setting monoclinic
_symmetry_space_group_name_Hall '-P 2ybc'
_symmetry_space_group_name_H-M 'P 1 21/c 1'
_atom_sites_solution_hydrogens geom
_atom_sites_solution_primary direct
_atom_sites_solution_secondary difmap
_cell_angle_alpha 90.00
_cell_angle_beta 111.385(11)
_cell_angle_gamma 90.00
_cell_formula_units_Z 4
_cell_length_a 9.070(3)
_cell_length_b 15.201(5)
_cell_length_c 20.786(6)
_cell_measurement_reflns_used 9954
_cell_measurement_temperature 293(2)
_cell_measurement_theta_max 27.51
_cell_measurement_theta_min 2.41
_cell_volume 2668.5(15)
_computing_cell_refinement APEX2-2005
_computing_data_collection APEX2-2005
_computing_data_reduction 'SAINT-2005 '
_computing_molecular_graphics 'SHELXTL-2008 [18]'
_computing_publication_material 'SHELXTL-2008 [18]'
_computing_structure_refinement 'SHELXTL-2008 [18]'
_computing_structure_solution 'SHELXTL-2008 [18]'
_diffrn_ambient_temperature 293(2)
_diffrn_measured_fraction_theta_full 0.998
_diffrn_measured_fraction_theta_max 0.998
_diffrn_measurement_device_type 'CCD area detector'
_diffrn_measurement_method 'phi and omega scans'
_diffrn_radiation_monochromator graphite
_diffrn_radiation_source 'fine-focus sealed tube'
_diffrn_radiation_type MoK\a
_diffrn_radiation_wavelength 0.71073
_diffrn_reflns_av_R_equivalents 0.0648
_diffrn_reflns_av_sigmaI/netI 0.0377
_diffrn_reflns_limit_h_max 10
_diffrn_reflns_limit_h_min -10
_diffrn_reflns_limit_k_max 18
_diffrn_reflns_limit_k_min -18
_diffrn_reflns_limit_l_max 24
_diffrn_reflns_limit_l_min -24
_diffrn_reflns_number 31371
_diffrn_reflns_theta_full 25.05
_diffrn_reflns_theta_max 25.05
_diffrn_reflns_theta_min 1.70
_exptl_absorpt_coefficient_mu 2.893
_exptl_absorpt_correction_T_max 0.6708
_exptl_absorpt_correction_T_min 0.5954
_exptl_absorpt_correction_type multi-scan
_exptl_absorpt_process_details 'SADABS (Bruker, 2005)'
_exptl_crystal_colour green
_exptl_crystal_density_diffrn 1.971
_exptl_crystal_density_method 'not measured'
_exptl_crystal_description block
_exptl_crystal_F_000 1608
_exptl_crystal_size_max 0.20
_exptl_crystal_size_mid 0.18
_exptl_crystal_size_min 0.15
_refine_diff_density_max 2.014
_refine_diff_density_min -1.037
_refine_diff_density_rms 0.223
_refine_ls_extinction_method none
_refine_ls_goodness_of_fit_ref 1.045
_refine_ls_hydrogen_treatment constr
_refine_ls_matrix_type full
_refine_ls_number_parameters 321
_refine_ls_number_reflns 4718
_refine_ls_number_restraints 0
_refine_ls_restrained_S_all 1.045
_refine_ls_R_factor_all 0.0758
_refine_ls_R_factor_gt 0.0646
_refine_ls_shift/su_max 0.000
_refine_ls_shift/su_mean 0.000
_refine_ls_structure_factor_coef Fsqd
_refine_ls_weighting_details 'calc w=1/[\s^2^(Fo^2^)+(0.0937P)^2^+24.8773P] where P=(Fo^2^+2Fc^2^)/3'
_refine_ls_weighting_scheme calc
_refine_ls_wR_factor_gt 0.1684
_refine_ls_wR_factor_ref 0.1743
_reflns_number_gt 3958
_reflns_number_total 4718
_reflns_threshold_expression >2sigma(I)
_cod_data_source_file suppl_ncrs-2017-0005_suppl.cif
_cod_data_source_block 1
_cod_depositor_comments
;
The following automatic conversions were performed:

data item '_symmetry_cell_setting' value ' Monoclinic' was changed to
'monoclinic' in accordance with the built-in table derived from the
CIF Core dictionary named 'cif_core.dic' version 2.4.5 last updated
on 2014-11-21.

Automatic conversion script
Id: cif_fix_values 8738 2021-04-28 16:35:53Z antanas 
;
_cod_original_sg_symbol_Hall '-P 2ybc '
_cod_original_sg_symbol_H-M ' P 21/c'
_cod_database_code 8106663

loop_
_symmetry_equiv_pos_as_xyz
'x, y, z'
'-x, y+1/2, -z+1/2'
'-x, -y, -z'
'x, -y-1/2, z-1/2'

loop_
_atom_site_label
_atom_site_type_symbol
_atom_site_fract_x
_atom_site_fract_y
_atom_site_fract_z
_atom_site_U_iso_or_equiv
_atom_site_adp_type
_atom_site_occupancy
_atom_site_symmetry_multiplicity
_atom_site_calc_flag
_atom_site_refinement_flags
_atom_site_disorder_assembly
_atom_site_disorder_group
C1 C 0.2209(9) 0.0686(5) 0.3228(4) 0.0269(16) Uani 1 1 d . . .
H1A H 0.1265 0.0392 0.2921 0.032 Uiso 1 1 calc R . .
H1B H 0.2935 0.0243 0.3505 0.032 Uiso 1 1 calc R . .
C2 C 0.1794(8) 0.1307(5) 0.3678(4) 0.0226(15) Uani 1 1 d . . .
H2A H 0.0880 0.1652 0.3406 0.027 Uiso 1 1 calc R . .
H2B H 0.1525 0.0984 0.4023 0.027 Uiso 1 1 calc R . .
C3 C 0.3751(9) 0.0587(6) 0.2474(4) 0.0325(18) Uani 1 1 d . . .
H3A H 0.4804 0.0454 0.2800 0.039 Uiso 1 1 calc R . .
H3B H 0.3160 0.0040 0.2372 0.039 Uiso 1 1 calc R . .
C4 C 0.3896(10) 0.0911(6) 0.1829(4) 0.039(2) Uani 1 1 d . . .
H4A H 0.4495 0.1456 0.1917 0.047 Uiso 1 1 calc R . .
H4B H 0.4452 0.0482 0.1656 0.047 Uiso 1 1 calc R . .
C5 C 0.9019(9) 0.3882(5) 0.4864(4) 0.0275(16) Uani 1 1 d . . .
H5A H 0.8233 0.4307 0.4601 0.033 Uiso 1 1 calc R . .
H5B H 0.9936 0.4199 0.5169 0.033 Uiso 1 1 calc R . .
C6 C 0.9479(8) 0.3307(5) 0.4391(4) 0.0239(15) Uani 1 1 d . . .
H6A H 0.9640 0.3658 0.4032 0.029 Uiso 1 1 calc R . .
H6B H 1.0461 0.3004 0.4645 0.029 Uiso 1 1 calc R . .
C7 C 0.7657(9) 0.3812(5) 0.5713(4) 0.0317(18) Uani 1 1 d . . .
H7A H 0.6893 0.3444 0.5813 0.038 Uiso 1 1 calc R . .
H7B H 0.7104 0.4324 0.5461 0.038 Uiso 1 1 calc R . .
C8 C 0.8945(11) 0.4107(6) 0.6394(4) 0.039(2) Uani 1 1 d . . .
H8A H 0.9696 0.4488 0.6297 0.047 Uiso 1 1 calc R . .
H8B H 0.8467 0.4435 0.6668 0.047 Uiso 1 1 calc R . .
C9 C 0.8486(8) 0.1319(5) 0.5822(4) 0.0219(15) Uani 1 1 d . . .
H9A H 0.9085 0.1773 0.6137 0.026 Uiso 1 1 calc R . .
H9B H 0.8914 0.0751 0.6013 0.026 Uiso 1 1 calc R . .
C10 C 0.6743(7) 0.1376(5) 0.5731(3) 0.0193(14) Uani 1 1 d . . .
H10A H 0.6216 0.0823 0.5558 0.023 Uiso 1 1 calc R . .
H10B H 0.6640 0.1502 0.6170 0.023 Uiso 1 1 calc R . .
C11 C 0.8162(8) 0.0642(4) 0.4685(4) 0.0227(15) Uani 1 1 d . . .
H11A H 0.8396 0.0119 0.4972 0.027 Uiso 1 1 calc R . .
H11B H 0.8785 0.0619 0.4392 0.027 Uiso 1 1 calc R . .
C12 C 0.6396(8) 0.0658(4) 0.4234(4) 0.0215(14) Uani 1 1 d . . .
H12A H 0.6155 0.0218 0.3872 0.026 Uiso 1 1 calc R . .
H12B H 0.5756 0.0545 0.4510 0.026 Uiso 1 1 calc R . .
C13 C 0.2816(8) 0.3188(5) 0.2248(4) 0.0256(16) Uani 1 1 d . . .
H13A H 0.2366 0.3749 0.2049 0.031 Uiso 1 1 calc R . .
H13B H 0.2229 0.2723 0.1942 0.031 Uiso 1 1 calc R . .
C14 C 0.4536(8) 0.3147(5) 0.2333(4) 0.0233(15) Uani 1 1 d . . .
H14A H 0.4637 0.3001 0.1897 0.028 Uiso 1 1 calc R . .
H14B H 0.5042 0.3711 0.2488 0.028 Uiso 1 1 calc R . .
C15 C 0.3174(8) 0.3891(5) 0.3385(4) 0.0245(15) Uani 1 1 d . . .
H15A H 0.2546 0.3929 0.3675 0.029 Uiso 1 1 calc R . .
H15B H 0.2962 0.4410 0.3094 0.029 Uiso 1 1 calc R . .
C16 C 0.4943(8) 0.3861(5) 0.3842(4) 0.0221(15) Uani 1 1 d . . .
H16A H 0.5591 0.3960 0.3567 0.026 Uiso 1 1 calc R . .
H16B H 0.5192 0.4306 0.4200 0.026 Uiso 1 1 calc R . .
Cl1 Cl 0.3447(2) 0.38910(11) 0.51187(10) 0.0271(4) Uani 1 1 d . . .
Cl2 Cl 0.25233(19) 0.16641(11) 0.54815(8) 0.0212(4) Uani 1 1 d . . .
Cl3 Cl 0.7952(2) 0.07337(12) 0.29209(10) 0.0280(4) Uani 1 1 d . . .
Cl4 Cl 0.8692(2) 0.30582(13) 0.26128(9) 0.0265(4) Uani 1 1 d . . .
Co1 Co 0.41717(10) 0.21633(6) 0.34264(4) 0.0144(2) Uani 1 1 d . . .
Co2 Co 0.71356(9) 0.23657(6) 0.46548(4) 0.0130(2) Uani 1 1 d . . .
Co3 Co 0.38507(10) 0.24570(6) 0.48920(5) 0.0157(2) Uani 1 1 d . . .
Co4 Co 0.74714(10) 0.21329(6) 0.31869(5) 0.0188(3) Uani 1 1 d . . .
N1 N 0.2966(6) 0.1196(4) 0.2818(3) 0.0201(12) Uani 1 1 d . . .
H1 H 0.2160 0.1459 0.2472 0.024 Uiso 1 1 calc R . .
N2 N 0.8355(6) 0.3309(4) 0.5274(3) 0.0187(12) Uani 1 1 d . . .
H2C H 0.9211 0.3032 0.5581 0.022 Uiso 1 1 calc R . .
N3 N 0.8600(7) 0.1439(4) 0.5130(3) 0.020 Uani 1 1 d . . .
H3 H 0.9603 0.1604 0.5185 0.024 Uiso 1 1 calc R . .
N4 N 0.2712(6) 0.3082(4) 0.2941(3) 0.0188(12) Uani 1 1 d . . .
H4C H 0.1709 0.2922 0.2891 0.023 Uiso 1 1 calc R . .
O1 O 0.3081(5) 0.1866(3) 0.4005(2) 0.0184(10) Uani 1 1 d . . .
O2 O 0.2366(8) 0.1053(7) 0.1337(4) 0.073(3) Uani 1 1 d . . .
H2 H 0.2283 0.0808 0.0974 0.109 Uiso 1 1 calc R . .
O3 O 0.8241(5) 0.2680(3) 0.4087(2) 0.0183(10) Uani 1 1 d . . .
O4 O 0.9745(7) 0.3354(4) 0.6770(3) 0.0391(14) Uani 1 1 d . . .
H4 H 0.9165 0.3097 0.6932 0.059 Uiso 1 1 calc R . .
O5 O 0.6056(5) 0.2062(3) 0.5252(2) 0.0171(10) Uani 1 1 d . . .
O6 O 0.6103(5) 0.1521(3) 0.3945(2) 0.0155(9) Uani 1 1 d . . .
O7 O 0.5259(5) 0.2478(3) 0.2838(2) 0.0173(10) Uani 1 1 d . . .
O8 O 0.5214(5) 0.3005(3) 0.4138(2) 0.0153(9) Uani 1 1 d . . .

loop_
_atom_site_aniso_label
_atom_site_aniso_U_11
_atom_site_aniso_U_22
_atom_site_aniso_U_33
_atom_site_aniso_U_23
_atom_site_aniso_U_13
_atom_site_aniso_U_12
C1 0.021(4) 0.032(4) 0.029(4) 0.001(3) 0.011(3) -0.009(3)
C2 0.015(3) 0.025(4) 0.028(4) -0.002(3) 0.008(3) -0.008(3)
C3 0.023(4) 0.039(5) 0.037(5) -0.007(4) 0.013(3) -0.003(3)
C4 0.031(5) 0.051(5) 0.036(5) -0.010(4) 0.012(4) -0.002(4)
C5 0.024(4) 0.030(4) 0.027(4) -0.002(3) 0.008(3) -0.012(3)
C6 0.021(4) 0.028(4) 0.025(4) -0.001(3) 0.011(3) -0.012(3)
C7 0.022(4) 0.030(4) 0.044(5) -0.008(3) 0.013(4) -0.005(3)
C8 0.045(5) 0.035(5) 0.039(5) -0.008(4) 0.017(4) -0.002(4)
C9 0.013(3) 0.026(4) 0.024(4) 0.009(3) 0.003(3) 0.002(3)
C10 0.011(3) 0.029(4) 0.018(3) 0.007(3) 0.005(3) -0.003(3)
C11 0.019(4) 0.018(3) 0.032(4) 0.001(3) 0.009(3) 0.002(3)
C12 0.016(3) 0.016(3) 0.031(4) 0.002(3) 0.006(3) 0.002(3)
C13 0.018(4) 0.031(4) 0.024(4) 0.012(3) 0.003(3) 0.006(3)
C14 0.019(4) 0.035(4) 0.017(3) 0.012(3) 0.008(3) 0.000(3)
C15 0.023(4) 0.025(4) 0.024(4) 0.007(3) 0.007(3) 0.006(3)
C16 0.016(3) 0.023(4) 0.026(4) 0.007(3) 0.007(3) 0.001(3)
Cl1 0.0205(9) 0.0239(9) 0.0389(10) -0.0064(7) 0.0132(8) -0.0025(7)
Cl2 0.0151(8) 0.0288(9) 0.0205(8) 0.0026(6) 0.0074(6) -0.0035(6)
Cl3 0.0198(9) 0.0320(10) 0.0355(10) -0.0115(7) 0.0142(8) -0.0049(7)
Cl4 0.0187(9) 0.0394(10) 0.0250(9) 0.0074(7) 0.0121(7) 0.0009(7)
Co1 0.0068(4) 0.0198(5) 0.0162(5) 0.0031(3) 0.0037(3) 0.0000(3)
Co2 0.0075(4) 0.0161(5) 0.0151(5) 0.0016(3) 0.0040(3) -0.0013(3)
Co3 0.0090(4) 0.0197(5) 0.0187(5) -0.0002(3) 0.0054(4) -0.0010(3)
Co4 0.0098(5) 0.0280(5) 0.0193(5) -0.0014(4) 0.0061(4) -0.0006(4)
N1 0.013(3) 0.027(3) 0.020(3) 0.002(2) 0.006(2) 0.001(2)
N2 0.014(3) 0.024(3) 0.019(3) 0.001(2) 0.007(2) -0.001(2)
N3 0.012 0.026 0.022 0.002 0.006 0.003
N4 0.008(3) 0.026(3) 0.021(3) 0.006(2) 0.003(2) 0.002(2)
O1 0.008(2) 0.029(3) 0.018(2) -0.0004(19) 0.0043(18) -0.0085(18)
O2 0.030(4) 0.150(9) 0.039(4) -0.008(5) 0.013(3) -0.012(4)
O3 0.014(2) 0.023(2) 0.019(2) -0.0009(19) 0.0074(19) -0.0066(19)
O4 0.039(3) 0.038(3) 0.038(3) 0.002(3) 0.011(3) -0.001(3)
O5 0.011(2) 0.022(2) 0.020(2) 0.0062(18) 0.0076(19) 0.0013(18)
O6 0.011(2) 0.018(2) 0.016(2) 0.0016(17) 0.0043(18) 0.0002(17)
O7 0.011(2) 0.027(3) 0.016(2) 0.0059(18) 0.0071(19) -0.0016(18)
O8 0.010(2) 0.016(2) 0.021(2) 0.0017(17) 0.0055(18) -0.0006(17)

loop_
_atom_type_symbol
_atom_type_description
_atom_type_scat_dispersion_real
_atom_type_scat_dispersion_imag
_atom_type_scat_source
C C 0.0033 0.0016 'International Tables Vol C Tables 4.2.6.8 and 6.1.1.4'
H H 0.0000 0.0000 'International Tables Vol C Tables 4.2.6.8 and 6.1.1.4'
Cl Cl 0.1484 0.1585 'International Tables Vol C Tables 4.2.6.8 and 6.1.1.4'
Co Co 0.3494 0.9721 'International Tables Vol C Tables 4.2.6.8 and 6.1.1.4'
N N 0.0061 0.0033 'International Tables Vol C Tables 4.2.6.8 and 6.1.1.4'
O O 0.0106 0.0060 'International Tables Vol C Tables 4.2.6.8 and 6.1.1.4'

loop_
_geom_angle_atom_site_label_1
_geom_angle_atom_site_label_2
_geom_angle_atom_site_label_3
_geom_angle
_geom_angle_site_symmetry_1
_geom_angle_site_symmetry_3
C2 C1 N1 107.9(6) . .
C2 C1 H1A 110.1 . .
N1 C1 H1A 110.1 . .
C2 C1 H1B 110.1 . .
N1 C1 H1B 110.1 . .
H1A C1 H1B 108.4 . .
O1 C2 C1 109.6(6) . .
O1 C2 H2A 109.8 . .
C1 C2 H2A 109.8 . .
O1 C2 H2B 109.8 . .
C1 C2 H2B 109.8 . .
H2A C2 H2B 108.2 . .
C4 C3 N1 116.3(7) . .
C4 C3 H3A 108.2 . .
N1 C3 H3A 108.2 . .
C4 C3 H3B 108.2 . .
N1 C3 H3B 108.2 . .
H3A C3 H3B 107.4 . .
O2 C4 C3 108.6(7) . .
O2 C4 H4A 110.0 . .
C3 C4 H4A 110.0 . .
O2 C4 H4B 110.0 . .
C3 C4 H4B 110.0 . .
H4A C4 H4B 108.3 . .
C6 C5 N2 107.7(6) . .
C6 C5 H5A 110.2 . .
N2 C5 H5A 110.2 . .
C6 C5 H5B 110.2 . .
N2 C5 H5B 110.2 . .
H5A C5 H5B 108.5 . .
O3 C6 C5 108.6(5) . .
O3 C6 H6A 110.0 . .
C5 C6 H6A 110.0 . .
O3 C6 H6B 110.0 . .
C5 C6 H6B 110.0 . .
H6A C6 H6B 108.4 . .
N2 C7 C8 111.2(6) . .
N2 C7 H7A 109.4 . .
C8 C7 H7A 109.4 . .
N2 C7 H7B 109.4 . .
C8 C7 H7B 109.4 . .
H7A C7 H7B 108.0 . .
O4 C8 C7 109.6(7) . .
O4 C8 H8A 109.8 . .
C7 C8 H8A 109.8 . .
O4 C8 H8B 109.8 . .
C7 C8 H8B 109.8 . .
H8A C8 H8B 108.2 . .
N3 C9 C10 107.8(5) . .
N3 C9 H9A 110.1 . .
C10 C9 H9A 110.1 . .
N3 C9 H9B 110.1 . .
C10 C9 H9B 110.1 . .
H9A C9 H9B 108.5 . .
O5 C10 C9 107.4(5) . .
O5 C10 H10A 110.2 . .
C9 C10 H10A 110.2 . .
O5 C10 H10B 110.2 . .
C9 C10 H10B 110.2 . .
H10A C10 H10B 108.5 . .
N3 C11 C12 110.4(5) . .
N3 C11 H11A 109.6 . .
C12 C11 H11A 109.6 . .
N3 C11 H11B 109.6 . .
C12 C11 H11B 109.6 . .
H11A C11 H11B 108.1 . .
O6 C12 C11 105.4(5) . .
O6 C12 H12A 110.7 . .
C11 C12 H12A 110.7 . .
O6 C12 H12B 110.7 . .
C11 C12 H12B 110.7 . .
H12A C12 H12B 108.8 . .
N4 C13 C14 108.1(5) . .
N4 C13 H13A 110.1 . .
C14 C13 H13A 110.1 . .
N4 C13 H13B 110.1 . .
C14 C13 H13B 110.1 . .
H13A C13 H13B 108.4 . .
O7 C14 C13 107.0(5) . .
O7 C14 H14A 110.3 . .
C13 C14 H14A 110.3 . .
O7 C14 H14B 110.3 . .
C13 C14 H14B 110.3 . .
H14A C14 H14B 108.6 . .
N4 C15 C16 110.5(6) . .
N4 C15 H15A 109.6 . .
C16 C15 H15A 109.6 . .
N4 C15 H15B 109.6 . .
C16 C15 H15B 109.6 . .
H15A C15 H15B 108.1 . .
O8 C16 C15 105.8(5) . .
O8 C16 H16A 110.6 . .
C15 C16 H16A 110.6 . .
O8 C16 H16B 110.6 . .
C15 C16 H16B 110.6 . .
H16A C16 H16B 108.7 . .
O1 Co1 O7 179.3(2) . .
O1 Co1 O8 83.90(19) . .
O7 Co1 O8 95.90(19) . .
O1 Co1 N4 95.0(2) . .
O7 Co1 N4 84.3(2) . .
O8 Co1 N4 88.4(2) . .
O1 Co1 O6 95.89(19) . .
O7 Co1 O6 84.78(19) . .
O8 Co1 O6 79.48(18) . .
N4 Co1 O6 162.7(2) . .
O1 Co1 N1 86.1(2) . .
O7 Co1 N1 94.1(2) . .
O8 Co1 N1 169.7(2) . .
N4 Co1 N1 95.1(2) . .
O6 Co1 N1 99.0(2) . .
O3 Co2 O5 178.4(2) . .
O3 Co2 O6 84.84(19) . .
O5 Co2 O6 96.70(19) . .
O3 Co2 N3 94.7(2) . .
O5 Co2 N3 84.9(2) . .
O6 Co2 N3 87.6(2) . .
O3 Co2 O8 95.9(2) . .
O5 Co2 O8 84.89(18) . .
O6 Co2 O8 79.73(18) . .
N3 Co2 O8 162.6(2) . .
O3 Co2 N2 85.6(2) . .
O5 Co2 N2 92.9(2) . .
O6 Co2 N2 170.3(2) . .
N3 Co2 N2 94.5(2) . .
O8 Co2 N2 100.0(2) . .
O1 Co3 O5 100.66(19) . .
O1 Co3 Cl1 127.49(16) . .
O5 Co3 Cl1 115.55(15) . .
O1 Co3 Cl2 100.60(14) . .
O5 Co3 Cl2 106.90(14) . .
Cl1 Co3 Cl2 103.38(7) . .
O3 Co4 O7 101.8(2) . .
O3 Co4 Cl3 127.13(15) . .
O7 Co4 Cl3 115.14(15) . .
O3 Co4 Cl4 99.35(14) . .
O7 Co4 Cl4 105.16(14) . .
Cl3 Co4 Cl4 105.45(7) . .
C1 N1 C3 110.4(6) . .
C1 N1 Co1 106.4(4) . .
C3 N1 Co1 120.9(4) . .
C1 N1 H1 106.0 . .
C3 N1 H1 106.0 . .
Co1 N1 H1 106.0 . .
C5 N2 C7 113.6(6) . .
C5 N2 Co2 107.4(4) . .
C7 N2 Co2 120.5(4) . .
C5 N2 H2C 104.6 . .
C7 N2 H2C 104.6 . .
Co2 N2 H2C 104.6 . .
C11 N3 C9 113.8(5) . .
C11 N3 Co2 107.2(4) . .
C9 N3 Co2 107.7(4) . .
C11 N3 H3 109.3 . .
C9 N3 H3 109.3 . .
Co2 N3 H3 109.3 . .
C13 N4 C15 113.8(6) . .
C13 N4 Co1 108.1(4) . .
C15 N4 Co1 106.6(4) . .
C13 N4 H4C 109.4 . .
C15 N4 H4C 109.4 . .
Co1 N4 H4C 109.4 . .
C2 O1 Co1 112.2(4) . .
C2 O1 Co3 133.5(4) . .
Co1 O1 Co3 114.1(2) . .
C4 O2 H2 109.5 . .
C6 O3 Co2 114.1(4) . .
C6 O3 Co4 131.4(4) . .
Co2 O3 Co4 114.5(2) . .
C8 O4 H4 109.5 . .
C10 O5 Co2 116.0(4) . .
C10 O5 Co3 128.3(4) . .
Co2 O5 Co3 112.0(2) . .
C12 O6 Co2 109.1(4) . .
C12 O6 Co1 133.2(4) . .
Co2 O6 Co1 100.2(2) . .
C14 O7 Co1 116.4(4) . .
C14 O7 Co4 126.7(4) . .
Co1 O7 Co4 113.7(2) . .
C16 O8 Co1 108.5(4) . .
C16 O8 Co2 132.6(4) . .
Co1 O8 Co2 100.5(2) . .

loop_
_geom_bond_atom_site_label_1
_geom_bond_atom_site_label_2
_geom_bond_distance
_geom_bond_site_symmetry_2
C1 C2 1.471(10) .
C1 N1 1.492(9) .
C1 H1A 0.9700 .
C1 H1B 0.9700 .
C2 O1 1.403(8) .
C2 H2A 0.9700 .
C2 H2B 0.9700 .
C3 C4 1.478(12) .
C3 N1 1.500(9) .
C3 H3A 0.9700 .
C3 H3B 0.9700 .
C4 O2 1.409(11) .
C4 H4A 0.9700 .
C4 H4B 0.9700 .
C5 C6 1.485(10) .
C5 N2 1.490(9) .
C5 H5A 0.9700 .
C5 H5B 0.9700 .
C6 O3 1.431(8) .
C6 H6A 0.9700 .
C6 H6B 0.9700 .
C7 N2 1.496(9) .
C7 C8 1.538(11) .
C7 H7A 0.9700 .
C7 H7B 0.9700 .
C8 O4 1.426(10) .
C8 H8A 0.9700 .
C8 H8B 0.9700 .
C9 N3 1.491(9) .
C9 C10 1.524(9) .
C9 H9A 0.9700 .
C9 H9B 0.9700 .
C10 O5 1.419(8) .
C10 H10A 0.9700 .
C10 H10B 0.9700 .
C11 N3 1.488(9) .
C11 C12 1.533(9) .
C11 H11A 0.9700 .
C11 H11B 0.9700 .
C12 O6 1.427(8) .
C12 H12A 0.9700 .
C12 H12B 0.9700 .
C13 N4 1.487(9) .
C13 C14 1.506(10) .
C13 H13A 0.9700 .
C13 H13B 0.9700 .
C14 O7 1.438(8) .
C14 H14A 0.9700 .
C14 H14B 0.9700 .
C15 N4 1.502(9) .
C15 C16 1.538(10) .
C15 H15A 0.9700 .
C15 H15B 0.9700 .
C16 O8 1.422(8) .
C16 H16A 0.9700 .
C16 H16B 0.9700 .
Cl1 Co3 2.288(2) .
Cl2 Co3 2.3408(18) .
Cl3 Co4 2.279(2) .
Cl4 Co4 2.3647(19) .
Co1 O1 1.869(4) .
Co1 O7 1.891(4) .
Co1 O8 1.923(4) .
Co1 N4 1.935(5) .
Co1 O6 1.951(4) .
Co1 N1 1.986(6) .
Co2 O3 1.868(4) .
Co2 O5 1.898(4) .
Co2 O6 1.922(4) .
Co2 N3 1.941(6) .
Co2 O8 1.942(4) .
Co2 N2 1.974(6) .
Co3 O1 1.939(5) .
Co3 O5 1.957(4) .
Co4 O3 1.931(5) .
Co4 O7 1.941(5) .
N1 H1 0.9100 .
N2 H2C 0.9100 .
N3 H3 0.9100 .
N4 H4C 0.9100 .
O2 H2 0.8200 .
O4 H4 0.8200 .

loop_
_geom_hbond_atom_site_label_D
_geom_hbond_atom_site_label_H
_geom_hbond_atom_site_label_A
_geom_hbond_distance_DH
_geom_hbond_distance_HA
_geom_hbond_distance_DA
_geom_hbond_angle_DHA
_geom_hbond_site_symmetry_A
N3 H3 Cl2 0.91 2.49 3.379(6) 164.7 1_655
N4 H4C Cl4 0.91 2.59 3.456(6) 159.1 1_455
N1 H1 O4 0.91 2.16 3.017(8) 156.2 4_465
O4 H4 Cl4 0.82 2.39 3.132(6) 150.9 4_566
O2 H2 Cl1 0.82 2.42 3.032(7) 132.2 4_565

loop_
_geom_torsion_atom_site_label_1
_geom_torsion_atom_site_label_2
_geom_torsion_atom_site_label_3
_geom_torsion_atom_site_label_4
_geom_torsion
_geom_torsion_site_symmetry_1
_geom_torsion_site_symmetry_2
_geom_torsion_site_symmetry_3
_geom_torsion_site_symmetry_4
N1 C1 C2 O1 -46.5(8) . . . .
N1 C3 C4 O2 -61.7(10) . . . .
N2 C5 C6 O3 44.0(7) . . . .
N2 C7 C8 O4 -59.9(9) . . . .
N3 C9 C10 O5 -40.4(7) . . . .
N3 C11 C12 O6 47.3(7) . . . .
N4 C13 C14 O7 39.3(8) . . . .
N4 C15 C16 O8 -47.2(7) . . . .
C2 C1 N1 C3 166.9(6) . . . .
C2 C1 N1 Co1 34.0(6) . . . .
C4 C3 N1 C1 152.9(7) . . . .
C4 C3 N1 Co1 -82.0(8) . . . .
O1 Co1 N1 C1 -12.2(4) . . . .
O7 Co1 N1 C1 168.5(4) . . . .
O8 Co1 N1 C1 2.5(14) . . . .
N4 Co1 N1 C1 -106.9(5) . . . .
O6 Co1 N1 C1 83.2(4) . . . .
O1 Co1 N1 C3 -139.1(5) . . . .
O7 Co1 N1 C3 41.6(5) . . . .
O8 Co1 N1 C3 -124.4(11) . . . .
N4 Co1 N1 C3 126.2(5) . . . .
O6 Co1 N1 C3 -43.8(5) . . . .
C6 C5 N2 C7 -172.9(6) . . . .
C6 C5 N2 Co2 -37.1(6) . . . .
C8 C7 N2 C5 -82.0(8) . . . .
C8 C7 N2 Co2 148.5(5) . . . .
O3 Co2 N2 C5 17.0(4) . . . .
O5 Co2 N2 C5 -163.5(4) . . . .
N3 Co2 N2 C5 111.4(5) . . . .
O8 Co2 N2 C5 -78.2(5) . . . .
O3 Co2 N2 C7 149.1(5) . . . .
O5 Co2 N2 C7 -31.4(5) . . . .
N3 Co2 N2 C7 -116.5(5) . . . .
O8 Co2 N2 C7 53.9(5) . . . .
C12 C11 N3 C9 91.7(7) . . . .
C12 C11 N3 Co2 -27.3(6) . . . .
C10 C9 N3 C11 -77.8(7) . . . .
C10 C9 N3 Co2 41.0(6) . . . .
O3 Co2 N3 C11 -82.4(4) . . . .
O5 Co2 N3 C11 99.2(4) . . . .
O6 Co2 N3 C11 2.2(4) . . . .
O8 Co2 N3 C11 45.0(9) . . . .
N2 Co2 N3 C11 -168.4(4) . . . .
O3 Co2 N3 C9 154.7(4) . . . .
O5 Co2 N3 C9 -23.8(4) . . . .
O6 Co2 N3 C9 -120.7(4) . . . .
O8 Co2 N3 C9 -77.9(9) . . . .
N2 Co2 N3 C9 68.7(4) . . . .
C14 C13 N4 C15 76.1(7) . . . .
C14 C13 N4 Co1 -42.1(7) . . . .
C16 C15 N4 C13 -92.7(6) . . . .
C16 C15 N4 Co1 26.4(6) . . . .
O1 Co1 N4 C13 -154.9(4) . . . .
O7 Co1 N4 C13 25.2(4) . . . .
O8 Co1 N4 C13 121.3(4) . . . .
O6 Co1 N4 C13 76.1(9) . . . .
N1 Co1 N4 C13 -68.4(5) . . . .
O1 Co1 N4 C15 82.4(4) . . . .
O7 Co1 N4 C15 -97.4(4) . . . .
O8 Co1 N4 C15 -1.3(4) . . . .
O6 Co1 N4 C15 -46.5(9) . . . .
N1 Co1 N4 C15 168.9(4) . . . .
C1 C2 O1 Co1 36.8(7) . . . .
C1 C2 O1 Co3 -148.9(5) . . . .
O8 Co1 O1 C2 169.2(5) . . . .
N4 Co1 O1 C2 81.3(5) . . . .
O6 Co1 O1 C2 -112.1(4) . . . .
N1 Co1 O1 C2 -13.4(4) . . . .
O8 Co1 O1 Co3 -6.3(2) . . . .
N4 Co1 O1 Co3 -94.2(3) . . . .
O6 Co1 O1 Co3 72.4(3) . . . .
N1 Co1 O1 Co3 171.1(3) . . . .
O5 Co3 O1 C2 126.7(6) . . . .
Cl1 Co3 O1 C2 -99.1(6) . . . .
Cl2 Co3 O1 C2 17.1(6) . . . .
O5 Co3 O1 Co1 -59.0(3) . . . .
Cl1 Co3 O1 Co1 75.2(3) . . . .
Cl2 Co3 O1 Co1 -168.7(2) . . . .
C5 C6 O3 Co2 -30.9(7) . . . .
C5 C6 O3 Co4 146.9(5) . . . .
O6 Co2 O3 C6 -173.6(5) . . . .
N3 Co2 O3 C6 -86.4(5) . . . .
O8 Co2 O3 C6 107.3(5) . . . .
N2 Co2 O3 C6 7.7(5) . . . .
O6 Co2 O3 Co4 8.3(2) . . . .
N3 Co2 O3 Co4 95.4(3) . . . .
O8 Co2 O3 Co4 -70.8(3) . . . .
N2 Co2 O3 Co4 -170.4(3) . . . .
O7 Co4 O3 C6 -121.9(6) . . . .
Cl3 Co4 O3 C6 103.5(6) . . . .
Cl4 Co4 O3 C6 -14.1(6) . . . .
O7 Co4 O3 Co2 55.9(3) . . . .
Cl3 Co4 O3 Co2 -78.8(3) . . . .
Cl4 Co4 O3 Co2 163.6(2) . . . .
C9 C10 O5 Co2 22.0(7) . . . .
C9 C10 O5 Co3 178.4(4) . . . .
O6 Co2 O5 C10 87.6(4) . . . .
N3 Co2 O5 C10 0.7(4) . . . .
O8 Co2 O5 C10 166.6(4) . . . .
N2 Co2 O5 C10 -93.6(4) . . . .
O6 Co2 O5 Co3 -72.5(2) . . . .
N3 Co2 O5 Co3 -159.5(3) . . . .
O8 Co2 O5 Co3 6.5(2) . . . .
N2 Co2 O5 Co3 106.2(3) . . . .
O1 Co3 O5 C10 -99.4(5) . . . .
Cl1 Co3 O5 C10 119.7(5) . . . .
Cl2 Co3 O5 C10 5.3(5) . . . .
O1 Co3 O5 Co2 57.7(3) . . . .
Cl1 Co3 O5 Co2 -83.2(2) . . . .
Cl2 Co3 O5 Co2 162.38(17) . . . .
C11 C12 O6 Co2 -44.2(6) . . . .
C11 C12 O6 Co1 -169.9(4) . . . .
O3 Co2 O6 C12 120.0(4) . . . .
O5 Co2 O6 C12 -59.5(4) . . . .
N3 Co2 O6 C12 25.0(4) . . . .
O8 Co2 O6 C12 -143.1(4) . . . .
O3 Co2 O6 Co1 -97.0(2) . . . .
O5 Co2 O6 Co1 83.5(2) . . . .
N3 Co2 O6 Co1 168.0(2) . . . .
O8 Co2 O6 Co1 -0.06(18) . . . .
O1 Co1 O6 C12 46.2(6) . . . .
O7 Co1 O6 C12 -134.2(6) . . . .
O8 Co1 O6 C12 128.8(6) . . . .
N4 Co1 O6 C12 175.0(7) . . . .
N1 Co1 O6 C12 -40.8(6) . . . .
O1 Co1 O6 Co2 -82.6(2) . . . .
O7 Co1 O6 Co2 97.1(2) . . . .
O8 Co1 O6 Co2 0.06(18) . . . .
N4 Co1 O6 Co2 46.2(8) . . . .
N1 Co1 O6 Co2 -169.6(2) . . . .
C13 C14 O7 Co1 -19.8(7) . . . .
C13 C14 O7 Co4 -178.5(4) . . . .
O8 Co1 O7 C14 -90.7(5) . . . .
N4 Co1 O7 C14 -2.9(5) . . . .
O6 Co1 O7 C14 -169.5(5) . . . .
N1 Co1 O7 C14 91.8(5) . . . .
O8 Co1 O7 Co4 70.8(3) . . . .
N4 Co1 O7 Co4 158.5(3) . . . .
O6 Co1 O7 Co4 -8.1(2) . . . .
N1 Co1 O7 Co4 -106.8(3) . . . .
O3 Co4 O7 C14 103.9(5) . . . .
Cl3 Co4 O7 C14 -114.9(5) . . . .
Cl4 Co4 O7 C14 0.7(5) . . . .
O3 Co4 O7 Co1 -55.3(3) . . . .
Cl3 Co4 O7 Co1 85.9(2) . . . .
Cl4 Co4 O7 Co1 -158.49(19) . . . .
C15 C16 O8 Co1 44.6(6) . . . .
C15 C16 O8 Co2 169.2(4) . . . .
O1 Co1 O8 C16 -120.9(4) . . . .
O7 Co1 O8 C16 58.3(4) . . . .
N4 Co1 O8 C16 -25.7(4) . . . .
O6 Co1 O8 C16 141.9(4) . . . .
N1 Co1 O8 C16 -135.7(11) . . . .
O1 Co1 O8 Co2 97.1(2) . . . .
O7 Co1 O8 Co2 -83.6(2) . . . .
N4 Co1 O8 Co2 -167.7(2) . . . .
O6 Co1 O8 Co2 -0.06(18) . . . .
N1 Co1 O8 Co2 82.4(12) . . . .
O3 Co2 O8 C16 -43.8(6) . . . .
O5 Co2 O8 C16 134.8(6) . . . .
O6 Co2 O8 C16 -127.4(6) . . . .
N3 Co2 O8 C16 -171.1(7) . . . .
N2 Co2 O8 C16 42.8(6) . . . .
O3 Co2 O8 Co1 83.7(2) . . . .
O5 Co2 O8 Co1 -97.7(2) . . . .
O6 Co2 O8 Co1 0.06(18) . . . .
N3 Co2 O8 Co1 -43.6(8) . . . .
N2 Co2 O8 Co1 170.3(2) . . . .
